data_7009475
loop_
_publ_author_name
'Bashall, Alan'
'Beswick, Michael A.'
'Feeder, Neil'
'Hopkins, Alexander D.'
'Kidd, Sara J.'
'McPartlin, Mary'
'Raithby, Paul R.'
'Wright, Dominic S.'

_publ_section_title
;
 Reactions of the spiro monoanion [{(Me2N)Sb(\m-NCy)2}2Sb]&#x2212; with
 alcohols and thiols (REH; E&#x2005;=&#x2005;O or S); syntheses of
 nido-[Sb3(\m-NCy)3(\m3-NCy)(ER)2] anions and the unique antimony(III)
 imido cubane [(2-NC5H4O)Sb(\m3-NCy)]4 (Cy= cyclohexyl)
;
_journal_issue 12
_journal_name_full 'Journal of the Chemical Society, Dalton Transactions'
_journal_page_first 1841
_journal_paper_doi 10.1039/b001322f
_journal_year 2000
_chemical_formula_sum 'C28 H56 N6 Na Sb3'
_chemical_formula_weight 865.03
_chemical_name_systematic
; 
 ? 
;
_space_group_IT_number 14
_symmetry_cell_setting monoclinic
_symmetry_space_group_name_Hall '-P 2ybc'
_symmetry_space_group_name_H-M 'P 1 21/c 1'
_atom_sites_solution_hydrogens geom
_atom_sites_solution_primary direct
_atom_sites_solution_secondary difmap
_audit_creation_method SHELXL-97
_cell_angle_alpha 90.00
_cell_angle_beta 99.82(3)
_cell_angle_gamma 90.00
_cell_formula_units_Z 4
_cell_length_a 9.599(2)
_cell_length_b 21.379(4)
_cell_length_c 17.097(3)
_cell_measurement_temperature 180(2)
_cell_volume 3457.2(12)
_computing_structure_refinement 'SHELXL-97 (Sheldrick, 1997)'
_computing_structure_solution 'SHELXS-97 (Sheldrick, 1990)'
_diffrn_ambient_temperature 180(2)
_diffrn_measured_fraction_theta_full 0.994
_diffrn_measured_fraction_theta_max 0.994
_diffrn_radiation_monochromator graphite
_diffrn_radiation_source 'fine-focus sealed tube'
_diffrn_radiation_type MoK\a
_diffrn_radiation_wavelength 0.71073
_diffrn_reflns_av_R_equivalents 0.0881
_diffrn_reflns_av_sigmaI/netI 0.0953
_diffrn_reflns_limit_h_max 10
_diffrn_reflns_limit_h_min -10
_diffrn_reflns_limit_k_max 23
_diffrn_reflns_limit_k_min -6
_diffrn_reflns_limit_l_max 18
_diffrn_reflns_limit_l_min -18
_diffrn_reflns_number 6596
_diffrn_reflns_theta_full 22.50
_diffrn_reflns_theta_max 22.50
_diffrn_reflns_theta_min 4.00
_exptl_absorpt_coefficient_mu 2.366
_exptl_absorpt_correction_T_max 0.841
_exptl_absorpt_correction_T_min 0.644
_exptl_crystal_density_diffrn 1.662
_exptl_crystal_density_method 'not measured'
_exptl_crystal_F_000 1720
_exptl_crystal_size_max 0.1
_exptl_crystal_size_mid 0.1
_exptl_crystal_size_min 0.2
_refine_diff_density_max 1.831
_refine_diff_density_min -1.814
_refine_diff_density_rms 0.278
_refine_ls_extinction_method none
_refine_ls_goodness_of_fit_ref 1.002
_refine_ls_hydrogen_treatment mixed
_refine_ls_matrix_type full
_refine_ls_number_parameters 343
_refine_ls_number_reflns 4499
_refine_ls_number_restraints 0
_refine_ls_restrained_S_all 1.002
_refine_ls_R_factor_all 0.1155
_refine_ls_R_factor_gt 0.0787
_refine_ls_shift/su_max 0.001
_refine_ls_shift/su_mean 0.000
_refine_ls_structure_factor_coef Fsqd
_refine_ls_weighting_details 'calc w=1/[\s^2^(Fo^2^)+(0.1522P)^2^+0.0000P] where P=(Fo^2^+2Fc^2^)/3'
_refine_ls_weighting_scheme calc
_refine_ls_wR_factor_gt 0.1986
_refine_ls_wR_factor_ref 0.2259
_reflns_number_gt 3116
_reflns_number_total 4499
_reflns_threshold_expression >2sigma(I)
_cod_data_source_file b001322f.txt
_cod_data_source_block dw9825
_cod_depositor_comments
;
The following automatic conversions were performed:
'_symmetry_cell_setting' value 'Monoclinic' changed to 'monoclinic'
according to '/home/saulius/struct/CIF-dictionaries/cif_core.dic'
dictionary named 'cif_core.dic' version 2.4.1 from 2010-06-29.

Automatic conversion script
Id: cif_fix_enum 1527 2010-12-29 10:47:43Z saulius 
;
_cod_original_cell_volume 3457.2(11)
_cod_original_sg_symbol_H-M P2(1)/c
_cod_database_code 7009475

loop_
_symmetry_equiv_pos_as_xyz
'x, y, z'
'-x, y+1/2, -z+1/2'
'-x, -y, -z'
'x, -y-1/2, z-1/2'

loop_
_atom_site_label
_atom_site_type_symbol
_atom_site_fract_x
_atom_site_fract_y
_atom_site_fract_z
_atom_site_U_iso_or_equiv
_atom_site_adp_type
_atom_site_occupancy
_atom_site_symmetry_multiplicity
_atom_site_calc_flag
_atom_site_refinement_flags
_atom_site_disorder_assembly
_atom_site_disorder_group
Sb1 Sb 0.09100(11) 0.60370(5) 0.26162(6) 0.0267(4) Uani 1 1 d . . .
Sb2 Sb -0.16637(11) 0.55762(5) 0.34844(6) 0.0257(4) Uani 1 1 d . . .
Sb3 Sb -0.43761(11) 0.64470(6) 0.35926(6) 0.0307(4) Uani 1 1 d . . .
Na1 Na -0.1787(7) 0.6996(3) 0.2756(4) 0.0459(18) Uani 1 1 d . . .
N1 N -0.3298(14) 0.6074(7) 0.2772(8) 0.033(3) Uani 1 1 d . . .
N2 N -0.0700(12) 0.5448(6) 0.2396(8) 0.026(3) Uani 1 1 d . . .
N3 N -0.2582(14) 0.6228(7) 0.4282(8) 0.034(4) Uani 1 1 d . . .
N4 N -0.0084(13) 0.6267(6) 0.3542(7) 0.027(3) Uani 1 1 d . . .
N5 N -0.3775(15) 0.7377(8) 0.3350(9) 0.045(4) Uani 1 1 d . . .
N6 N -0.0074(14) 0.6791(7) 0.1909(8) 0.035(3) Uani 1 1 d . . .
C41 C 0.0633(16) 0.6496(7) 0.4295(9) 0.024(4) Uani 1 1 d . . .
H41A H -0.0092 0.6626 0.4602 0.028 Uiso 1 1 calc R . .
C42 C 0.1523(17) 0.7067(8) 0.4193(10) 0.035(4) Uani 1 1 d . . .
H42A H 0.0926 0.7383 0.3897 0.042 Uiso 1 1 calc R . .
H42B H 0.2242 0.6951 0.3883 0.042 Uiso 1 1 calc R . .
C43 C 0.224(2) 0.7345(9) 0.4976(11) 0.046(5) Uani 1 1 d . . .
H43A H 0.1527 0.7501 0.5267 0.056 Uiso 1 1 calc R . .
H43B H 0.2830 0.7694 0.4876 0.056 Uiso 1 1 calc R . .
C44 C 0.3140(18) 0.6850(9) 0.5470(10) 0.043(5) Uani 1 1 d . . .
H44A H 0.3527 0.7023 0.5986 0.051 Uiso 1 1 calc R . .
H44B H 0.3923 0.6735 0.5209 0.051 Uiso 1 1 calc R . .
C45 C 0.227(2) 0.6268(9) 0.5579(10) 0.043(5) Uani 1 1 d . . .
H45A H 0.2877 0.5957 0.5876 0.052 Uiso 1 1 calc R . .
H45B H 0.1542 0.6377 0.5887 0.052 Uiso 1 1 calc R . .
C46 C 0.157(2) 0.5985(9) 0.4789(11) 0.046(5) Uani 1 1 d . . .
H46A H 0.0982 0.5632 0.4884 0.055 Uiso 1 1 calc R . .
H46B H 0.2283 0.5837 0.4497 0.055 Uiso 1 1 calc R . .
C11 C -0.3983(16) 0.5800(8) 0.2011(10) 0.034(4) Uani 1 1 d . . .
H11A H -0.3221 0.5632 0.1758 0.040 Uiso 1 1 calc R . .
C12 C -0.4985(18) 0.5273(9) 0.2055(10) 0.041(5) Uani 1 1 d . . .
H12A H -0.5767 0.5424 0.2295 0.049 Uiso 1 1 calc R . .
H12B H -0.4502 0.4952 0.2400 0.049 Uiso 1 1 calc R . .
C13 C -0.557(2) 0.4982(11) 0.1263(10) 0.056(6) Uani 1 1 d . . .
H13A H -0.6266 0.4666 0.1330 0.067 Uiso 1 1 calc R . .
H13B H -0.4815 0.4782 0.1044 0.067 Uiso 1 1 calc R . .
C14 C -0.627(2) 0.5500(12) 0.0685(11) 0.061(6) Uani 1 1 d . . .
H14A H -0.6572 0.5321 0.0162 0.073 Uiso 1 1 calc R . .
H14B H -0.7099 0.5661 0.0872 0.073 Uiso 1 1 calc R . .
C15 C -0.523(2) 0.6037(12) 0.0629(11) 0.065(7) Uani 1 1 d . . .
H15A H -0.4429 0.5881 0.0411 0.078 Uiso 1 1 calc R . .
H15B H -0.5694 0.6357 0.0274 0.078 Uiso 1 1 calc R . .
C16 C -0.472(2) 0.6323(9) 0.1447(9) 0.045(5) Uani 1 1 d . . .
H16A H -0.5508 0.6496 0.1659 0.054 Uiso 1 1 calc R . .
H16B H -0.4050 0.6657 0.1405 0.054 Uiso 1 1 calc R . .
C31 C -0.2488(18) 0.6043(8) 0.5132(9) 0.035(4) Uani 1 1 d . . .
H31A H -0.1549 0.5858 0.5295 0.042 Uiso 1 1 calc R . .
C32 C -0.354(2) 0.5560(9) 0.5307(10) 0.042(5) Uani 1 1 d . . .
H32A H -0.3463 0.5190 0.4990 0.051 Uiso 1 1 calc R . .
H32B H -0.4492 0.5726 0.5151 0.051 Uiso 1 1 calc R . .
C33 C -0.333(3) 0.5372(10) 0.6201(11) 0.056(6) Uani 1 1 d . . .
H33A H -0.4029 0.5065 0.6286 0.067 Uiso 1 1 calc R . .
H33B H -0.2397 0.5188 0.6359 0.067 Uiso 1 1 calc R . .
C34 C -0.346(2) 0.5943(8) 0.6684(9) 0.038(4) Uani 1 1 d . . .
H34A H -0.4407 0.6116 0.6542 0.045 Uiso 1 1 calc R . .
H34B H -0.3313 0.5836 0.7244 0.045 Uiso 1 1 calc R . .
C35 C -0.240(2) 0.6410(11) 0.6532(10) 0.052(6) Uani 1 1 d . . .
H35A H -0.1462 0.6236 0.6696 0.062 Uiso 1 1 calc R . .
H35B H -0.2479 0.6778 0.6853 0.062 Uiso 1 1 calc R . .
C36 C -0.257(2) 0.6601(9) 0.5673(10) 0.040(5) Uani 1 1 d . . .
H36A H -0.1835 0.6898 0.5608 0.048 Uiso 1 1 calc R . .
H36B H -0.3476 0.6807 0.5520 0.048 Uiso 1 1 calc R . .
C21 C -0.0823(19) 0.4934(8) 0.1812(10) 0.037(4) Uani 1 1 d . . .
H21A H -0.1547 0.5075 0.1373 0.045 Uiso 1 1 calc R . .
C22 C -0.142(2) 0.4352(9) 0.2108(11) 0.046(5) Uani 1 1 d . . .
H22A H -0.2320 0.4447 0.2261 0.055 Uiso 1 1 calc R . .
H22B H -0.0784 0.4206 0.2577 0.055 Uiso 1 1 calc R . .
C23 C -0.162(2) 0.3824(8) 0.1476(12) 0.047(5) Uani 1 1 d . . .
H23A H -0.1852 0.3435 0.1716 0.056 Uiso 1 1 calc R . .
H23B H -0.2393 0.3930 0.1053 0.056 Uiso 1 1 calc R . .
C24 C -0.027(2) 0.3745(9) 0.1140(13) 0.056(6) Uani 1 1 d . . .
H24A H 0.0444 0.3567 0.1548 0.067 Uiso 1 1 calc R . .
H24B H -0.0445 0.3448 0.0706 0.067 Uiso 1 1 calc R . .
C25 C 0.028(2) 0.4311(9) 0.0856(12) 0.051(5) Uani 1 1 d . . .
H25A H -0.0350 0.4448 0.0382 0.061 Uiso 1 1 calc R . .
H25B H 0.1193 0.4223 0.0710 0.061 Uiso 1 1 calc R . .
C26 C 0.044(2) 0.4822(9) 0.1448(11) 0.050(5) Uani 1 1 d . . .
H26A H 0.1230 0.4724 0.1865 0.060 Uiso 1 1 calc R . .
H26B H 0.0673 0.5205 0.1193 0.060 Uiso 1 1 calc R . .
C61 C 0.096(2) 0.7314(8) 0.1903(11) 0.054(6) Uani 1 1 d . . .
H61A H 0.1612 0.7209 0.1557 0.082 Uiso 1 1 calc R . .
H61B H 0.1465 0.7379 0.2431 0.082 Uiso 1 1 calc R . .
H61C H 0.0458 0.7689 0.1718 0.082 Uiso 1 1 calc R . .
C62 C -0.059(2) 0.6598(11) 0.1099(10) 0.054(6) Uani 1 1 d . . .
H62A H 0.0194 0.6532 0.0828 0.082 Uiso 1 1 calc R . .
H62B H -0.1193 0.6919 0.0831 0.082 Uiso 1 1 calc R . .
H62C H -0.1119 0.6217 0.1100 0.082 Uiso 1 1 calc R . .
C51 C -0.500(2) 0.7726(10) 0.2892(13) 0.063(6) Uani 1 1 d . . .
H51A H -0.5650 0.7832 0.3238 0.094 Uiso 1 1 calc R . .
H51B H -0.5462 0.7469 0.2467 0.094 Uiso 1 1 calc R . .
H51C H -0.4660 0.8101 0.2679 0.094 Uiso 1 1 calc R . .
C52 C -0.321(2) 0.7717(10) 0.4063(12) 0.059(6) Uani 1 1 d . . .
H52A H -0.3977 0.7873 0.4303 0.088 Uiso 1 1 calc R . .
H52B H -0.2652 0.8061 0.3933 0.088 Uiso 1 1 calc R . .
H52C H -0.2634 0.7443 0.4428 0.088 Uiso 1 1 calc R . .

loop_
_atom_site_aniso_label
_atom_site_aniso_U_11
_atom_site_aniso_U_22
_atom_site_aniso_U_33
_atom_site_aniso_U_23
_atom_site_aniso_U_13
_atom_site_aniso_U_12
Sb1 0.0250(6) 0.0289(7) 0.0266(6) -0.0032(5) 0.0055(4) -0.0013(5)
Sb2 0.0266(6) 0.0240(6) 0.0260(6) 0.0015(5) 0.0031(4) -0.0010(5)
Sb3 0.0265(6) 0.0366(7) 0.0294(6) 0.0015(5) 0.0059(5) 0.0016(5)
Na1 0.038(4) 0.042(4) 0.062(5) 0.015(4) 0.018(3) 0.006(4)
N1 0.036(8) 0.035(8) 0.033(8) 0.001(7) 0.022(6) 0.007(7)
N2 0.018(6) 0.011(7) 0.047(8) -0.008(6) 0.002(6) 0.005(5)
N3 0.036(8) 0.039(9) 0.029(8) -0.007(7) 0.015(6) 0.023(7)
N4 0.021(7) 0.025(8) 0.035(8) 0.004(6) 0.006(6) -0.002(6)
N5 0.040(9) 0.051(10) 0.042(9) 0.005(8) 0.007(7) 0.021(8)
N6 0.038(8) 0.038(9) 0.029(7) 0.002(7) 0.002(6) -0.007(7)
C41 0.024(8) 0.019(8) 0.023(8) 0.001(7) -0.010(7) 0.003(7)
C42 0.030(9) 0.041(11) 0.033(9) 0.003(9) 0.000(7) 0.005(8)
C43 0.059(12) 0.031(11) 0.045(11) -0.013(9) -0.003(10) 0.004(10)
C44 0.039(10) 0.041(12) 0.040(10) -0.016(9) -0.014(8) -0.011(9)
C45 0.049(12) 0.045(12) 0.028(9) -0.008(9) -0.014(8) 0.006(10)
C46 0.038(11) 0.047(12) 0.049(11) -0.004(10) -0.001(9) 0.001(9)
C11 0.016(8) 0.045(11) 0.038(10) -0.009(9) 0.000(7) 0.016(8)
C12 0.035(10) 0.051(12) 0.037(10) 0.003(9) 0.005(8) 0.002(9)
C13 0.058(13) 0.074(16) 0.035(10) -0.020(11) 0.003(9) -0.016(12)
C14 0.047(12) 0.095(19) 0.036(11) -0.003(12) -0.005(9) 0.007(13)
C15 0.064(14) 0.088(18) 0.034(11) 0.002(12) -0.018(10) 0.029(14)
C16 0.054(12) 0.046(12) 0.026(9) 0.008(9) -0.016(9) 0.007(10)
C31 0.038(10) 0.042(11) 0.024(9) 0.004(8) 0.000(7) 0.006(9)
C32 0.052(11) 0.044(12) 0.033(10) -0.003(9) 0.014(8) 0.003(10)
C33 0.087(16) 0.052(13) 0.036(11) 0.012(10) 0.027(11) -0.005(12)
C34 0.065(12) 0.029(10) 0.019(8) -0.004(8) 0.004(8) -0.004(9)
C35 0.055(12) 0.075(16) 0.024(9) -0.006(10) 0.000(9) -0.011(12)
C36 0.045(11) 0.040(11) 0.036(10) -0.001(9) 0.007(8) -0.013(9)
C21 0.049(11) 0.023(10) 0.042(10) -0.017(8) 0.014(9) 0.000(9)
C22 0.058(12) 0.034(11) 0.049(11) -0.009(10) 0.015(10) 0.001(10)
C23 0.062(13) 0.017(10) 0.064(13) -0.013(9) 0.021(10) -0.018(9)
C24 0.069(14) 0.028(11) 0.070(14) -0.019(11) 0.016(12) -0.017(11)
C25 0.060(13) 0.034(11) 0.061(13) -0.004(10) 0.018(11) -0.004(10)
C26 0.063(13) 0.040(12) 0.052(12) -0.014(10) 0.023(10) 0.012(10)
C61 0.098(17) 0.025(11) 0.033(10) 0.019(9) -0.009(10) 0.000(11)
C62 0.064(14) 0.067(15) 0.029(10) 0.002(10) 0.000(9) -0.020(12)
C51 0.055(13) 0.059(14) 0.074(15) 0.020(12) 0.009(11) 0.035(12)
C52 0.072(15) 0.046(13) 0.056(13) 0.002(11) 0.003(11) -0.004(12)

loop_
_atom_type_symbol
_atom_type_description
_atom_type_scat_dispersion_real
_atom_type_scat_dispersion_imag
_atom_type_scat_source
C C 0.0033 0.0016 'International Tables Vol C Tables 4.2.6.8 and 6.1.1.4'
H H 0.0000 0.0000 'International Tables Vol C Tables 4.2.6.8 and 6.1.1.4'
N N 0.0061 0.0033 'International Tables Vol C Tables 4.2.6.8 and 6.1.1.4'
Na Na 0.0362 0.0249 'International Tables Vol C Tables 4.2.6.8 and 6.1.1.4'
Sb Sb -0.5866 1.5461 'International Tables Vol C Tables 4.2.6.8 and 6.1.1.4'

loop_
_geom_angle_atom_site_label_1
_geom_angle_atom_site_label_2
_geom_angle_atom_site_label_3
_geom_angle
_geom_angle_site_symmetry_1
_geom_angle_site_symmetry_3
_geom_angle_publ_flag
N2 Sb1 N4 81.3(5) . . ?
N2 Sb1 N6 96.7(5) . . ?
N4 Sb1 N6 92.1(5) . . ?
N2 Sb1 Sb2 42.6(4) . . ?
N4 Sb1 Sb2 39.3(4) . . ?
N6 Sb1 Sb2 101.0(4) . . ?
N2 Sb1 Na1 79.3(4) . . ?
N4 Sb1 Na1 47.7(4) . . ?
N6 Sb1 Na1 46.0(4) . . ?
Sb2 Sb1 Na1 59.60(12) . . ?
N1 Sb2 N4 97.6(5) . . ?
N1 Sb2 N2 87.3(4) . . ?
N4 Sb2 N2 74.2(5) . . ?
N1 Sb2 N3 72.8(5) . . ?
N4 Sb2 N3 83.7(5) . . ?
N2 Sb2 N3 148.1(5) . . ?
N1 Sb2 Sb3 38.1(3) . . ?
N4 Sb2 Sb3 100.0(4) . . ?
N2 Sb2 Sb3 124.8(3) . . ?
N3 Sb2 Sb3 36.8(3) . . ?
N1 Sb2 Sb1 97.6(3) . . ?
N4 Sb2 Sb1 37.9(4) . . ?
N2 Sb2 Sb1 36.9(3) . . ?
N3 Sb2 Sb1 120.0(4) . . ?
Sb3 Sb2 Sb1 122.35(5) . . ?
N1 Sb2 Na1 48.4(4) . . ?
N4 Sb2 Na1 49.3(4) . . ?
N2 Sb2 Na1 77.9(3) . . ?
N3 Sb2 Na1 70.2(4) . . ?
Sb3 Sb2 Na1 60.71(12) . . ?
Sb1 Sb2 Na1 61.68(12) . . ?
N3 Sb3 N1 79.9(5) . . ?
N3 Sb3 N5 95.7(6) . . ?
N1 Sb3 N5 92.6(6) . . ?
N3 Sb3 Sb2 42.8(4) . . ?
N1 Sb3 Sb2 39.5(4) . . ?
N5 Sb3 Sb2 106.2(4) . . ?
N3 Sb3 Na1 72.3(4) . . ?
N1 Sb3 Na1 48.0(4) . . ?
N5 Sb3 Na1 48.1(4) . . ?
Sb2 Sb3 Na1 60.29(13) . . ?
N6 Na1 N1 109.0(5) . . ?
N6 Na1 N5 165.9(6) . . ?
N1 Na1 N5 76.0(5) . . ?
N6 Na1 N4 76.0(5) . . ?
N1 Na1 N4 80.0(5) . . ?
N5 Na1 N4 118.2(5) . . ?
N6 Na1 Sb2 94.4(4) . . ?
N1 Na1 Sb2 40.0(3) . . ?
N5 Na1 Sb2 97.5(4) . . ?
N4 Na1 Sb2 40.1(3) . . ?
N6 Na1 Sb3 147.2(4) . . ?
N1 Na1 Sb3 38.3(3) . . ?
N5 Na1 Sb3 40.4(4) . . ?
N4 Na1 Sb3 91.0(4) . . ?
Sb2 Na1 Sb3 59.00(12) . . ?
N6 Na1 Sb1 39.6(3) . . ?
N1 Na1 Sb1 88.6(4) . . ?
N5 Na1 Sb1 154.3(5) . . ?
N4 Na1 Sb1 37.5(3) . . ?
Sb2 Na1 Sb1 58.72(12) . . ?
Sb3 Na1 Sb1 117.7(2) . . ?
C11 N1 Sb3 124.0(10) . . ?
C11 N1 Sb2 119.1(10) . . ?
Sb3 N1 Sb2 102.4(6) . . ?
C11 N1 Na1 119.1(10) . . ?
Sb3 N1 Na1 93.7(6) . . ?
Sb2 N1 Na1 91.7(5) . . ?
C21 N2 Sb1 124.9(10) . . ?
C21 N2 Sb2 131.3(10) . . ?
Sb1 N2 Sb2 100.6(5) . . ?
C31 N3 Sb3 123.1(10) . . ?
C31 N3 Sb2 117.6(10) . . ?
Sb3 N3 Sb2 100.3(6) . . ?
C41 N4 Sb1 124.1(10) . . ?
C41 N4 Sb2 120.8(10) . . ?
Sb1 N4 Sb2 102.8(6) . . ?
C41 N4 Na1 116.2(10) . . ?
Sb1 N4 Na1 94.8(5) . . ?
Sb2 N4 Na1 90.7(5) . . ?
C52 N5 C51 109.7(16) . . ?
C52 N5 Sb3 112.4(12) . . ?
C51 N5 Sb3 110.7(13) . . ?
C52 N5 Na1 108.2(12) . . ?
C51 N5 Na1 123.1(12) . . ?
Sb3 N5 Na1 91.5(6) . . ?
C62 N6 C61 109.0(14) . . ?
C62 N6 Sb1 112.0(12) . . ?
C61 N6 Sb1 109.8(10) . . ?
C62 N6 Na1 117.9(12) . . ?
C61 N6 Na1 112.9(12) . . ?
Sb1 N6 Na1 94.5(5) . . ?
N4 C41 C42 111.3(13) . . ?
N4 C41 C46 112.7(13) . . ?
C42 C41 C46 110.0(13) . . ?
C41 C42 C43 113.1(14) . . ?
C42 C43 C44 110.1(15) . . ?
C43 C44 C45 111.1(14) . . ?
C46 C45 C44 112.5(16) . . ?
C45 C46 C41 109.0(15) . . ?
N1 C11 C12 116.8(14) . . ?
N1 C11 C16 110.3(14) . . ?
C12 C11 C16 110.2(14) . . ?
C11 C12 C13 114.3(16) . . ?
C12 C13 C14 109.3(18) . . ?
C15 C14 C13 111.0(16) . . ?
C16 C15 C14 110.8(18) . . ?
C15 C16 C11 108.7(16) . . ?
N3 C31 C32 116.2(14) . . ?
N3 C31 C36 112.5(14) . . ?
C32 C31 C36 108.0(14) . . ?
C31 C32 C33 112.8(15) . . ?
C34 C33 C32 108.8(16) . . ?
C35 C34 C33 108.9(16) . . ?
C34 C35 C36 113.0(15) . . ?
C35 C36 C31 111.9(16) . . ?
N2 C21 C26 115.5(15) . . ?
N2 C21 C22 112.4(14) . . ?
C26 C21 C22 113.4(16) . . ?
C21 C22 C23 112.3(15) . . ?
C24 C23 C22 109.4(15) . . ?
C25 C24 C23 115.0(18) . . ?
C24 C25 C26 113.1(18) . . ?
C21 C26 C25 114.2(17) . . ?

loop_
_geom_bond_atom_site_label_1
_geom_bond_atom_site_label_2
_geom_bond_distance
_geom_bond_site_symmetry_2
_geom_bond_publ_flag
Sb1 N2 1.980(12) . ?
Sb1 N4 2.043(13) . ?
Sb1 N6 2.136(14) . ?
Sb1 Sb2 3.2446(16) . ?
Sb1 Na1 3.342(7) . ?
Sb2 N1 2.104(14) . ?
Sb2 N4 2.108(13) . ?
Sb2 N2 2.232(13) . ?
Sb2 N3 2.233(12) . ?
Sb2 Sb3 3.2316(16) . ?
Sb2 Na1 3.275(7) . ?
Sb3 N3 1.970(13) . ?
Sb3 N1 2.043(12) . ?
Sb3 N5 2.130(17) . ?
Sb3 Na1 3.288(7) . ?
Na1 N6 2.410(16) . ?
Na1 N1 2.449(16) . ?
Na1 N5 2.450(16) . ?
Na1 N4 2.481(14) . ?
N1 C11 1.47(2) . ?
N2 C21 1.47(2) . ?
N3 C31 1.50(2) . ?
N4 C41 1.438(19) . ?
N5 C52 1.44(2) . ?
N5 C51 1.49(2) . ?
N6 C62 1.45(2) . ?
N6 C61 1.49(2) . ?
C41 C42 1.52(2) . ?
C41 C46 1.57(2) . ?
C42 C43 1.52(2) . ?
C43 C44 1.53(3) . ?
C44 C45 1.53(3) . ?
C45 C46 1.53(2) . ?
C11 C12 1.49(2) . ?
C11 C16 1.56(2) . ?
C12 C13 1.51(2) . ?
C13 C14 1.56(3) . ?
C14 C15 1.53(3) . ?
C15 C16 1.53(3) . ?
C31 C32 1.51(2) . ?
C31 C36 1.52(2) . ?
C32 C33 1.56(2) . ?
C33 C34 1.49(3) . ?
C34 C35 1.48(3) . ?
C35 C36 1.51(2) . ?
C21 C26 1.47(2) . ?
C21 C22 1.49(3) . ?
C22 C23 1.55(2) . ?
C23 C24 1.51(3) . ?
C24 C25 1.44(3) . ?
C25 C26 1.48(3) . ?
